data_1525131
loop_
_publ_author_name
'Raman, A.'

_publ_section_title
;
 Crystal structures of some Ln3 Rh, Ln7 Rh3 and Ln Rh3 phases
;
_journal_name_full 'Journal of the Less-Common Metals'
_journal_page_first 199
_journal_page_last 206
_journal_volume 26
_journal_year 1972
_chemical_formula_sum 'Er7 Rh3'
_space_group_IT_number 186
_symmetry_space_group_name_Hall 'P 6c -2c'
_symmetry_space_group_name_H-M 'P 63 m c'
_cell_angle_alpha 90
_cell_angle_beta 90
_cell_angle_gamma 120
_cell_formula_units_Z 2
_cell_length_a 9.643
_cell_length_b 9.643
_cell_length_c 6.07
_cell_volume 488.814
_citation_journal_id_ASTM JCOMAH
_cod_data_source_file Raman_JCOMAH_1972_1776.cif
_cod_data_source_block Er7Rh3
_cod_database_code 1525131

loop_
_symmetry_equiv_pos_as_xyz
x,y,z
x-y,x,z+1/2
-y,x-y,z
-x,-y,z+1/2
-x+y,-x,z
y,-x+y,z+1/2
y,x,z+1/2
-x+y,y,z
-x,-x+y,z+1/2
-y,-x,z
x-y,-y,z+1/2
x,x-y,z

loop_
_atom_site_label
_atom_site_type_symbol
_atom_site_fract_x
_atom_site_fract_y
_atom_site_fract_z
_atom_site_occupancy
_atom_site_U_iso_or_equiv
Er3 Er 0.539 0.461 0.801 1 0.0
Er1 Er 0.3333 0.6667 0.789 1 0.0
Er2 Er 0.125 0.875 0 1 0.0
Rh1 Rh 0.812 0.188 0.05 1 0.0
